data_4311759
loop_
_publ_author_name
'Markos Koutmos'
'Dimitri Coucouvanis'

_publ_section_title
;
 Borohydride Anions as Terminal Ligands on a Fe/Mo/S Cluster. Synthesis,
 Structure, and Characterization of the
 [(Cl4-cat)(PPr3)MoFe3S4(BH4)2]2(Bu4N)4 Double-Fused Cubane
;
_journal_name_full 'Inorganic Chemistry'
_journal_page_first 6508
_journal_page_last 6510
_journal_paper_doi 10.1021/ic049275w
_journal_volume 43
_journal_year 2004
_chemical_formula_sum 'C94 H202 B4 Cl8 Fe6 Mo2 N4 O4 P2 S8'
_chemical_formula_weight 2624.84
_chemical_name_systematic
; 
 ? 
;
_space_group_IT_number 14
_symmetry_cell_setting monoclinic
_symmetry_space_group_name_Hall '-P 2ybc'
_symmetry_space_group_name_H-M 'P 1 21/c 1'
_atom_sites_solution_hydrogens geom
_atom_sites_solution_primary direct
_atom_sites_solution_secondary difmap
_audit_creation_method SHELXL-97
_cell_angle_alpha 90.00
_cell_angle_beta 110.387(2)
_cell_angle_gamma 90.00
_cell_formula_units_Z 2
_cell_length_a 17.1420(19)
_cell_length_b 22.604(3)
_cell_length_c 17.2955(18)
_cell_measurement_reflns_used 83965
_cell_measurement_temperature 150(2)
_cell_measurement_theta_max 28.993
_cell_measurement_theta_min 2.986
_cell_volume 6281.8(13)
_computing_cell_refinement 'Bruker SMART'
_computing_data_collection 'Bruker SMART'
_computing_data_reduction 'Bruker SAINT'
_computing_structure_refinement 'SHELXL-97 (Sheldrick, 1997)'
_computing_structure_solution 'SHELXS-97 (Sheldrick, 1990)'
_diffrn_ambient_temperature 150(2)
_diffrn_measured_fraction_theta_full 0.990
_diffrn_measured_fraction_theta_max 0.990
_diffrn_measurement_device_type 'CCD area detector'
_diffrn_measurement_method 'phi and omega scans'
_diffrn_radiation_monochromator graphite
_diffrn_radiation_source 'fine-focus sealed tube'
_diffrn_radiation_type MoK\a
_diffrn_radiation_wavelength 0.71073
_diffrn_reflns_av_R_equivalents 0.0401
_diffrn_reflns_av_sigmaI/netI 0.0305
_diffrn_reflns_limit_h_max 22
_diffrn_reflns_limit_h_min -22
_diffrn_reflns_limit_k_max 29
_diffrn_reflns_limit_k_min -30
_diffrn_reflns_limit_l_max 23
_diffrn_reflns_limit_l_min -23
_diffrn_reflns_number 82811
_diffrn_reflns_theta_full 28.44
_diffrn_reflns_theta_max 28.44
_diffrn_reflns_theta_min 2.88
_exptl_absorpt_coefficient_mu 1.238
_exptl_absorpt_correction_type 'SADABS V2.10'
_exptl_crystal_colour black
_exptl_crystal_density_diffrn 1.388
_exptl_crystal_density_method 'not measured'
_exptl_crystal_description block
_exptl_crystal_F_000 2760
_exptl_crystal_size_max 0.40
_exptl_crystal_size_mid 0.36
_exptl_crystal_size_min 0.34
_refine_diff_density_max 1.191
_refine_diff_density_min -0.736
_refine_diff_density_rms 0.071
_refine_ls_extinction_method none
_refine_ls_goodness_of_fit_ref 1.026
_refine_ls_hydrogen_treatment mixed
_refine_ls_matrix_type full
_refine_ls_number_parameters 638
_refine_ls_number_reflns 15651
_refine_ls_number_restraints 0
_refine_ls_restrained_S_all 1.026
_refine_ls_R_factor_all 0.0483
_refine_ls_R_factor_gt 0.0330
_refine_ls_shift/su_max 0.345
_refine_ls_shift/su_mean 0.003
_refine_ls_structure_factor_coef Fsqd
_refine_ls_weighting_details 'calc w=1/[\s^2^(Fo^2^)+(0.0430P)^2^+4.4101P] where P=(Fo^2^+2Fc^2^)/3'
_refine_ls_weighting_scheme calc
_refine_ls_wR_factor_gt 0.0820
_refine_ls_wR_factor_ref 0.0892
_reflns_number_gt 12463
_reflns_number_total 15651
_reflns_threshold_expression >2sigma(I)
_cod_data_source_file ic049275wsi20040816_025315.cif
_cod_data_source_block 4164p
_cod_depositor_comments
;
The following automatic conversions were performed:
'_symmetry_cell_setting' value 'Monoclinic' changed to 'monoclinic'
according to '/home/saulius/struct/CIF-dictionaries/cif_core.dic'
dictionary named 'cif_core.dic' version 2.4.1 from 2010-06-29.

Automatic conversion script
Id: cif_fix_enum 1527 2010-12-29 10:47:43Z saulius 
;
_cod_original_cell_volume 6282.0(12)
_cod_database_code 4311759
_ratio_trasmission_factors 0.883698

loop_
_symmetry_equiv_pos_as_xyz
'x, y, z'
'-x, y+1/2, -z+1/2'
'-x, -y, -z'
'x, -y-1/2, z-1/2'

loop_
_atom_site_label
_atom_site_type_symbol
_atom_site_fract_x
_atom_site_fract_y
_atom_site_fract_z
_atom_site_U_iso_or_equiv
_atom_site_adp_type
_atom_site_occupancy
_atom_site_symmetry_multiplicity
_atom_site_calc_flag
_atom_site_refinement_flags
_atom_site_disorder_assembly
_atom_site_disorder_group
C12 C 0.1196(2) 0.62914(17) 0.4669(2) 0.0627(9) Uani 1 1 d . . .
H12A H 0.0974 0.6582 0.4227 0.094 Uiso 1 1 calc R . .
H12B H 0.1361 0.6492 0.5205 0.094 Uiso 1 1 calc R . .
H12C H 0.0768 0.5996 0.4637 0.094 Uiso 1 1 calc R . .
C23 C 0.5737(2) 0.73825(17) -0.1761(2) 0.0639(9) Uani 1 1 d . . .
H23A H 0.5413 0.7459 -0.1404 0.096 Uiso 1 1 calc R . .
H23B H 0.5430 0.7108 -0.2201 0.096 Uiso 1 1 calc R . .
H23C H 0.5830 0.7755 -0.2005 0.096 Uiso 1 1 calc R . .
C25 C 0.98813(19) 0.75057(13) 0.17956(18) 0.0507(7) Uani 1 1 d . . .
H25A H 0.9996 0.7924 0.1703 0.061 Uiso 1 1 calc R . .
H25B H 0.9639 0.7497 0.2238 0.061 Uiso 1 1 calc R . .
C9 C 0.3908(2) 0.66656(15) 0.3278(2) 0.0683(10) Uani 1 1 d . . .
H9A H 0.4077 0.6803 0.3851 0.102 Uiso 1 1 calc R . .
H9B H 0.3744 0.7006 0.2905 0.102 Uiso 1 1 calc R . .
H9C H 0.4375 0.6461 0.3192 0.102 Uiso 1 1 calc R . .
C22 C 0.65666(19) 0.71122(14) -0.12581(17) 0.0510(7) Uani 1 1 d . . .
H22A H 0.6908 0.7064 -0.1612 0.061 Uiso 1 1 calc R . .
H22B H 0.6472 0.6714 -0.1068 0.061 Uiso 1 1 calc R . .
C19 C 0.72469(19) 0.64517(14) 0.25905(17) 0.0495(7) Uani 1 1 d . . .
H19A H 0.6750 0.6316 0.2143 0.074 Uiso 1 1 calc R . .
H19B H 0.7117 0.6498 0.3096 0.074 Uiso 1 1 calc R . .
H19C H 0.7694 0.6160 0.2683 0.074 Uiso 1 1 calc R . .
C8 C 0.31739(18) 0.62411(13) 0.31018(19) 0.0501(7) Uani 1 1 d . . .
H8A H 0.2690 0.6458 0.3148 0.060 Uiso 1 1 calc R . .
H8B H 0.3018 0.6093 0.2529 0.060 Uiso 1 1 calc R . .
C11 C 0.19577(19) 0.59845(15) 0.45739(17) 0.0510(7) Uani 1 1 d . . .
H11A H 0.2389 0.6283 0.4601 0.061 Uiso 1 1 calc R . .
H11B H 0.2196 0.5701 0.5032 0.061 Uiso 1 1 calc R . .
C21 C 0.70430(18) 0.74907(13) -0.05102(16) 0.0442(6) Uani 1 1 d . . .
H21A H 0.7101 0.7898 -0.0694 0.053 Uiso 1 1 calc R . .
H21B H 0.6725 0.7512 -0.0131 0.053 Uiso 1 1 calc R . .
C14 C 0.3683(2) 0.47349(15) 0.5013(2) 0.0626(9) Uani 1 1 d . . .
H14A H 0.3697 0.5109 0.5315 0.075 Uiso 1 1 calc R . .
H14B H 0.4112 0.4759 0.4752 0.075 Uiso 1 1 calc R . .
B1 B 0.0200(2) 0.29967(13) 0.10828(18) 0.0305(6) Uani 1 1 d . . .
C1 C 0.36694(13) 0.47677(11) 0.23017(14) 0.0323(5) Uani 1 1 d . . .
C3 C 0.51573(15) 0.45865(14) 0.27285(17) 0.0451(7) Uani 1 1 d . . .
C20 C 0.78902(16) 0.72388(11) -0.00604(15) 0.0363(5) Uani 1 1 d . . .
H20A H 0.8196 0.7216 -0.0451 0.044 Uiso 1 1 calc R . .
H20B H 0.7820 0.6829 0.0107 0.044 Uiso 1 1 calc R . .
C18 C 0.75264(17) 0.70424(13) 0.23574(15) 0.0425(6) Uani 1 1 d . . .
H18A H 0.7994 0.7197 0.2832 0.051 Uiso 1 1 calc R . .
H18B H 0.7062 0.7329 0.2232 0.051 Uiso 1 1 calc R . .
C7 C 0.33723(17) 0.57177(12) 0.36917(16) 0.0418(6) Uani 1 1 d . . .
H7A H 0.3550 0.5867 0.4265 0.050 Uiso 1 1 calc R . .
H7B H 0.3842 0.5493 0.3629 0.050 Uiso 1 1 calc R . .
C16 C 0.80214(16) 0.75873(11) 0.13589(14) 0.0351(5) Uani 1 1 d . . .
H16A H 0.8405 0.7788 0.1855 0.042 Uiso 1 1 calc R . .
H16B H 0.7507 0.7828 0.1151 0.042 Uiso 1 1 calc R . .
C5 C 0.42912(15) 0.39203(11) 0.31523(15) 0.0368(5) Uani 1 1 d . . .
C4 C 0.50767(15) 0.40861(13) 0.31440(17) 0.0443(6) Uani 1 1 d . . .
C6 C 0.35814(13) 0.42413(11) 0.27164(13) 0.0306(5) Uani 1 1 d . . .
C24 C 0.92548(16) 0.72589(11) 0.10125(16) 0.0390(6) Uani 1 1 d . . .
H24A H 0.9153 0.6839 0.1108 0.047 Uiso 1 1 calc R . .
H24B H 0.9503 0.7270 0.0574 0.047 Uiso 1 1 calc R . .
C17 C 0.78019(17) 0.69885(12) 0.16124(15) 0.0384(6) Uani 1 1 d . . .
H17A H 0.8292 0.6724 0.1749 0.046 Uiso 1 1 calc R . .
H17B H 0.7348 0.6810 0.1147 0.046 Uiso 1 1 calc R . .
C10 C 0.17120(15) 0.56586(11) 0.37552(14) 0.0359(5) Uani 1 1 d . . .
H10A H 0.1494 0.5956 0.3312 0.043 Uiso 1 1 calc R . .
H10B H 0.1244 0.5392 0.3725 0.043 Uiso 1 1 calc R . .
C2 C 0.44594(15) 0.49365(13) 0.23294(16) 0.0395(6) Uani 1 1 d . . .
B2 B -0.06109(18) 0.56228(13) 0.22916(19) 0.0338(6) Uani 1 1 d . . .
N1 N 0.84255(13) 0.75762(9) 0.07013(12) 0.0338(4) Uani 1 1 d . . .
O1 O 0.29930(9) 0.50806(7) 0.19378(10) 0.0322(4) Uani 1 1 d . . .
C13 C 0.28433(18) 0.46606(13) 0.43598(16) 0.0457(6) Uani 1 1 d . . .
H13A H 0.2427 0.4649 0.4638 0.055 Uiso 1 1 calc R . .
H13B H 0.2833 0.4269 0.4101 0.055 Uiso 1 1 calc R . .
O2 O 0.28297(9) 0.41021(7) 0.26966(10) 0.0330(4) Uani 1 1 d . . .
Cl3 Cl 0.59363(4) 0.36539(4) 0.36539(6) 0.0681(2) Uani 1 1 d . . .
Cl2 Cl 0.61171(4) 0.47926(5) 0.26851(6) 0.0664(2) Uani 1 1 d . . .
Cl1 Cl 0.45656(4) 0.56015(4) 0.18692(5) 0.0563(2) Uani 1 1 d . . .
Cl4 Cl 0.41704(4) 0.33149(3) 0.37101(5) 0.05171(18) Uani 1 1 d . . .
Mo1 Mo 0.190005(11) 0.472208(8) 0.207361(11) 0.02331(5) Uani 1 1 d . . .
Fe3 Fe 0.076526(17) 0.497124(13) 0.056185(17) 0.02168(7) Uani 1 1 d . . .
Fe1 Fe 0.065238(18) 0.395370(14) 0.134301(18) 0.02393(7) Uani 1 1 d . . .
Fe2 Fe 0.031583(18) 0.504815(14) 0.190994(18) 0.02383(7) Uani 1 1 d . . .
S4 S 0.04565(3) 0.54059(2) -0.06695(3) 0.02361(11) Uani 1 1 d . . .
S2 S 0.10258(3) 0.42587(2) 0.26787(3) 0.02646(11) Uani 1 1 d . . .
S1 S 0.12363(3) 0.56279(2) 0.15861(3) 0.02522(11) Uani 1 1 d . . .
S3 S 0.16426(3) 0.42023(3) 0.08039(3) 0.02765(11) Uani 1 1 d . . .
P1 P 0.24866(4) 0.52206(3) 0.35141(4) 0.03331(13) Uani 1 1 d . . .
N2 N 0.27885(12) 0.60668(9) 0.93397(12) 0.0316(4) Uani 1 1 d . . .
C32 C 0.27538(15) 0.54211(11) 0.95940(15) 0.0350(5) Uani 1 1 d . . .
H32A H 0.2166 0.5315 0.9490 0.042 Uiso 1 1 calc R . .
H32B H 0.3058 0.5386 1.0195 0.042 Uiso 1 1 calc R . .
C40 C 0.22817(15) 0.64362(11) 0.97203(14) 0.0337(5) Uani 1 1 d . . .
H40A H 0.1702 0.6288 0.9517 0.040 Uiso 1 1 calc R . .
H40B H 0.2271 0.6849 0.9526 0.040 Uiso 1 1 calc R . .
C44 C 0.36964(14) 0.62573(12) 0.96401(15) 0.0364(5) Uani 1 1 d . . .
H44A H 0.3962 0.6121 1.0216 0.044 Uiso 1 1 calc R . .
H44B H 0.3976 0.6051 0.9303 0.044 Uiso 1 1 calc R . .
C28 C 0.85288(17) 0.82194(11) 0.04963(16) 0.0381(6) Uani 1 1 d . . .
H28A H 0.8868 0.8422 0.1011 0.046 Uiso 1 1 calc R . .
H28B H 0.7973 0.8408 0.0303 0.046 Uiso 1 1 calc R . .
C36 C 0.24406(15) 0.61375(12) 0.84034(14) 0.0354(5) Uani 1 1 d . . .
H36A H 0.2490 0.6558 0.8268 0.043 Uiso 1 1 calc R . .
H36B H 0.2789 0.5903 0.8164 0.043 Uiso 1 1 calc R . .
C37 C 0.15425(14) 0.59487(12) 0.79962(14) 0.0362(5) Uani 1 1 d . . .
H37A H 0.1180 0.6209 0.8184 0.043 Uiso 1 1 calc R . .
H37B H 0.1474 0.5539 0.8164 0.043 Uiso 1 1 calc R . .
C33 C 0.31208(19) 0.49735(13) 0.9147(2) 0.0494(7) Uani 1 1 d . . .
H33A H 0.2718 0.4898 0.8586 0.059 Uiso 1 1 calc R . .
H33B H 0.3637 0.5135 0.9094 0.059 Uiso 1 1 calc R . .
C38 C 0.12761(16) 0.59799(13) 0.70563(15) 0.0419(6) Uani 1 1 d . . .
H38A H 0.0665 0.5927 0.6816 0.050 Uiso 1 1 calc R . .
H38B H 0.1407 0.6379 0.6900 0.050 Uiso 1 1 calc R . .
C41 C 0.25960(17) 0.64383(12) 1.06592(15) 0.0394(6) Uani 1 1 d . . .
H41A H 0.3202 0.6518 1.0874 0.047 Uiso 1 1 calc R . .
H41B H 0.2501 0.6045 1.0863 0.047 Uiso 1 1 calc R . .
C45 C 0.38573(17) 0.69155(13) 0.96123(17) 0.0455(6) Uani 1 1 d . . .
H45A H 0.3575 0.7131 0.9938 0.055 Uiso 1 1 calc R . .
H45B H 0.3626 0.7057 0.9035 0.055 Uiso 1 1 calc R . .
C29 C 0.8931(2) 0.83253(12) -0.01523(17) 0.0464(7) Uani 1 1 d . . .
H29A H 0.8665 0.8067 -0.0635 0.056 Uiso 1 1 calc R . .
H29B H 0.9529 0.8220 0.0080 0.056 Uiso 1 1 calc R . .
C27 C 1.13236(19) 0.73773(15) 0.2843(2) 0.0572(8) Uani 1 1 d . . .
H27A H 1.1415 0.7803 0.2814 0.086 Uiso 1 1 calc R . .
H27B H 1.1841 0.7165 0.2909 0.086 Uiso 1 1 calc R . .
H27C H 1.1150 0.7294 0.3315 0.086 Uiso 1 1 calc R . .
C34 C 0.3314(2) 0.43943(14) 0.9639(3) 0.0721(11) Uani 1 1 d . . .
H34A H 0.2854 0.4308 0.9845 0.086 Uiso 1 1 calc R . .
H34B H 0.3336 0.4068 0.9265 0.086 Uiso 1 1 calc R . .
C26 C 1.0659(2) 0.71797(17) 0.2067(3) 0.0841(14) Uani 1 1 d . . .
H26A H 1.0892 0.7193 0.1618 0.101 Uiso 1 1 calc R . .
H26B H 1.0531 0.6761 0.2139 0.101 Uiso 1 1 calc R . .
C31 C 0.93016(18) 0.94026(13) 0.02275(17) 0.0461(6) Uani 1 1 d . . .
H31A H 0.9082 0.9384 0.0680 0.069 Uiso 1 1 calc R . .
H31B H 0.9228 0.9803 -0.0003 0.069 Uiso 1 1 calc R . .
H31C H 0.9895 0.9302 0.0436 0.069 Uiso 1 1 calc R . .
C30 C 0.88423(19) 0.89723(13) -0.04305(17) 0.0469(7) Uani 1 1 d . . .
H30A H 0.9046 0.9013 -0.0898 0.056 Uiso 1 1 calc R . .
H30B H 0.8244 0.9078 -0.0635 0.056 Uiso 1 1 calc R . .
C42 C 0.2142(2) 0.69114(13) 1.09697(17) 0.0485(7) Uani 1 1 d . . .
H42A H 0.1545 0.6907 1.0622 0.058 Uiso 1 1 calc R . .
H42B H 0.2184 0.6813 1.1541 0.058 Uiso 1 1 calc R . .
C46 C 0.47890(18) 0.70429(14) 0.9961(2) 0.0542(8) Uani 1 1 d . . .
H46A H 0.5066 0.6821 0.9636 0.065 Uiso 1 1 calc R . .
H46B H 0.4879 0.7470 0.9895 0.065 Uiso 1 1 calc R . .
C39 C 0.16879(18) 0.55237(16) 0.66827(17) 0.0555(8) Uani 1 1 d . . .
H39A H 0.2278 0.5622 0.6824 0.083 Uiso 1 1 calc R . .
H39B H 0.1416 0.5523 0.6082 0.083 Uiso 1 1 calc R . .
H39C H 0.1636 0.5131 0.6901 0.083 Uiso 1 1 calc R . .
C47 C 0.5195(2) 0.68797(16) 1.0863(2) 0.0806(13) Uani 1 1 d . . .
H47A H 0.4885 0.7062 1.1182 0.121 Uiso 1 1 calc R . .
H47B H 0.5770 0.7023 1.1067 0.121 Uiso 1 1 calc R . .
H47C H 0.5191 0.6449 1.0923 0.121 Uiso 1 1 calc R . .
C43 C 0.2478(3) 0.75145(16) 1.0959(3) 0.0850(13) Uani 1 1 d . . .
H43A H 0.3057 0.7530 1.1335 0.128 Uiso 1 1 calc R . .
H43B H 0.2145 0.7801 1.1136 0.128 Uiso 1 1 calc R . .
H43C H 0.2453 0.7610 1.0398 0.128 Uiso 1 1 calc R . .
C35 C 0.4085(4) 0.4410(2) 1.0327(3) 0.132(3) Uani 1 1 d . . .
H35A H 0.4497 0.4638 1.0177 0.198 Uiso 1 1 calc R . .
H35B H 0.4289 0.4005 1.0473 0.198 Uiso 1 1 calc R . .
H35C H 0.3994 0.4597 1.0800 0.198 Uiso 1 1 calc R . .
C15 C 0.3881(2) 0.42151(17) 0.5622(2) 0.0728(11) Uani 1 1 d . . .
H15A H 0.3475 0.4205 0.5904 0.109 Uiso 1 1 calc R . .
H15B H 0.4442 0.4264 0.6029 0.109 Uiso 1 1 calc R . .
H15C H 0.3853 0.3844 0.5321 0.109 Uiso 1 1 calc R . .
H2 H -0.1230(18) 0.5567(12) 0.2132(17) 0.044(8) Uiso 1 1 d . . .
H4 H -0.0240(17) 0.5251(12) 0.2596(16) 0.038(7) Uiso 1 1 d . . .
H5 H 0.013(2) 0.3262(16) 0.151(2) 0.069(10) Uiso 1 1 d . . .
H3 H -0.0449(18) 0.5704(13) 0.1751(18) 0.050(8) Uiso 1 1 d . . .
H1 H -0.043(2) 0.5934(16) 0.267(2) 0.072(11) Uiso 1 1 d . . .
H6 H -0.022(3) 0.275(2) 0.084(3) 0.129(19) Uiso 1 1 d . . .
H7 H 0.052(3) 0.2799(19) 0.126(3) 0.081(14) Uiso 1 1 d . . .
H8 H 0.030(3) 0.323(2) 0.066(3) 0.107(15) Uiso 1 1 d . . .

loop_
_atom_site_aniso_label
_atom_site_aniso_U_11
_atom_site_aniso_U_22
_atom_site_aniso_U_33
_atom_site_aniso_U_23
_atom_site_aniso_U_13
_atom_site_aniso_U_12
C12 0.069(2) 0.072(2) 0.0543(18) -0.0094(16) 0.0309(16) 0.0033(18)
C23 0.0564(19) 0.085(3) 0.0473(17) -0.0108(16) 0.0139(15) -0.0060(18)
C25 0.0584(18) 0.0398(15) 0.0480(15) -0.0125(12) 0.0111(13) 0.0107(13)
C9 0.068(2) 0.0495(19) 0.080(2) 0.0065(17) 0.0168(18) -0.0209(17)
C22 0.0547(17) 0.0573(19) 0.0412(14) -0.0120(13) 0.0170(13) -0.0107(14)
C19 0.0521(17) 0.0597(19) 0.0401(14) 0.0126(13) 0.0203(12) 0.0048(14)
C8 0.0440(15) 0.0422(16) 0.0612(18) 0.0051(13) 0.0148(13) -0.0053(12)
C11 0.0529(17) 0.0606(19) 0.0403(14) -0.0092(13) 0.0172(13) -0.0091(14)
C21 0.0553(16) 0.0416(15) 0.0379(13) -0.0073(11) 0.0189(12) -0.0050(12)
C14 0.0528(18) 0.060(2) 0.0550(18) 0.0169(15) -0.0069(14) -0.0034(15)
B1 0.0416(16) 0.0200(13) 0.0341(13) -0.0019(10) 0.0187(12) -0.0007(11)
C1 0.0217(10) 0.0443(14) 0.0290(11) 0.0032(10) 0.0065(8) 0.0032(9)
C3 0.0229(11) 0.0644(19) 0.0483(15) -0.0027(13) 0.0130(11) 0.0053(11)
C20 0.0490(14) 0.0300(13) 0.0353(12) -0.0119(10) 0.0213(11) -0.0090(11)
C18 0.0428(14) 0.0543(17) 0.0314(12) -0.0010(11) 0.0143(11) -0.0012(12)
C7 0.0386(13) 0.0410(15) 0.0423(14) -0.0010(11) 0.0097(11) -0.0091(11)
C16 0.0411(13) 0.0348(13) 0.0330(12) -0.0081(10) 0.0176(10) -0.0022(10)
C5 0.0307(12) 0.0355(13) 0.0387(12) 0.0015(10) 0.0054(10) 0.0086(10)
C4 0.0267(12) 0.0529(17) 0.0458(14) -0.0030(12) 0.0033(10) 0.0129(11)
C6 0.0238(10) 0.0369(13) 0.0287(11) 0.0016(9) 0.0063(8) 0.0047(9)
C24 0.0439(14) 0.0314(13) 0.0483(14) -0.0117(11) 0.0245(12) -0.0034(11)
C17 0.0460(14) 0.0363(14) 0.0374(13) -0.0012(10) 0.0203(11) 0.0010(11)
C10 0.0354(12) 0.0366(13) 0.0330(12) -0.0011(10) 0.0086(10) -0.0044(10)
C2 0.0259(11) 0.0545(16) 0.0387(13) 0.0061(11) 0.0119(10) -0.0001(11)
B2 0.0283(13) 0.0336(15) 0.0440(15) -0.0086(12) 0.0182(12) 0.0019(11)
N1 0.0433(11) 0.0272(10) 0.0366(10) -0.0093(8) 0.0211(9) -0.0044(8)
O1 0.0198(7) 0.0397(9) 0.0355(8) 0.0116(7) 0.0073(6) 0.0007(6)
C13 0.0446(15) 0.0469(16) 0.0386(13) 0.0098(12) 0.0056(11) -0.0039(12)
O2 0.0239(7) 0.0368(9) 0.0355(8) 0.0116(7) 0.0069(6) 0.0057(7)
Cl3 0.0317(3) 0.0682(5) 0.0895(6) 0.0035(4) 0.0022(4) 0.0222(3)
Cl2 0.0246(3) 0.1000(7) 0.0773(5) 0.0037(5) 0.0211(3) 0.0043(4)
Cl1 0.0302(3) 0.0754(5) 0.0626(4) 0.0248(4) 0.0154(3) -0.0065(3)
Cl4 0.0447(4) 0.0413(4) 0.0578(4) 0.0150(3) 0.0036(3) 0.0128(3)
Mo1 0.01888(8) 0.02643(10) 0.02372(9) 0.00499(7) 0.00628(6) 0.00117(7)
Fe3 0.01895(13) 0.02485(16) 0.02161(13) 0.00359(11) 0.00754(11) 0.00047(11)
Fe1 0.02515(15) 0.02315(16) 0.02473(14) 0.00329(11) 0.01026(12) 0.00050(11)
Fe2 0.02200(14) 0.02663(16) 0.02401(14) 0.00102(11) 0.00946(11) 0.00047(12)
S4 0.0206(2) 0.0280(3) 0.0226(2) 0.00437(19) 0.00806(18) -0.00071(19)
S2 0.0263(3) 0.0300(3) 0.0230(2) 0.0052(2) 0.0085(2) -0.0003(2)
S1 0.0233(2) 0.0240(3) 0.0276(2) 0.00205(19) 0.00787(19) -0.00052(19)
S3 0.0270(3) 0.0288(3) 0.0307(3) 0.0037(2) 0.0146(2) 0.0049(2)
P1 0.0301(3) 0.0361(3) 0.0304(3) 0.0021(2) 0.0064(2) -0.0035(2)
N2 0.0272(9) 0.0361(11) 0.0305(9) 0.0002(8) 0.0089(8) -0.0073(8)
C32 0.0309(12) 0.0344(13) 0.0401(13) 0.0016(10) 0.0132(10) -0.0058(10)
C40 0.0317(12) 0.0359(13) 0.0334(12) 0.0003(9) 0.0110(9) -0.0033(10)
C44 0.0257(11) 0.0433(14) 0.0381(12) 0.0003(10) 0.0082(9) -0.0098(10)
C28 0.0507(15) 0.0281(13) 0.0403(13) -0.0076(10) 0.0218(11) -0.0052(11)
C36 0.0310(12) 0.0468(15) 0.0291(11) 0.0004(10) 0.0111(9) -0.0065(10)
C37 0.0283(11) 0.0478(15) 0.0320(12) -0.0039(10) 0.0098(9) -0.0047(10)
C33 0.0428(15) 0.0493(17) 0.0596(18) -0.0062(13) 0.0222(13) 0.0000(13)
C38 0.0349(13) 0.0569(17) 0.0311(12) -0.0030(11) 0.0081(10) -0.0043(12)
C41 0.0419(14) 0.0431(15) 0.0339(12) 0.0018(10) 0.0141(11) -0.0017(11)
C45 0.0383(14) 0.0485(16) 0.0444(14) 0.0066(12) 0.0078(11) -0.0109(12)
C29 0.0636(18) 0.0379(15) 0.0485(15) -0.0094(12) 0.0331(14) -0.0076(13)
C27 0.0482(17) 0.0521(19) 0.069(2) 0.0023(15) 0.0172(15) 0.0145(14)
C34 0.079(2) 0.0327(17) 0.124(3) 0.0000(18) 0.060(3) -0.0061(16)
C26 0.0430(18) 0.061(2) 0.135(4) -0.047(2) 0.014(2) 0.0094(16)
C31 0.0484(16) 0.0467(16) 0.0428(14) 0.0061(12) 0.0155(12) -0.0031(13)
C30 0.0520(16) 0.0479(17) 0.0437(15) 0.0016(12) 0.0202(13) -0.0076(13)
C42 0.0601(18) 0.0483(17) 0.0381(14) 0.0009(12) 0.0182(13) 0.0021(14)
C46 0.0399(15) 0.0491(18) 0.0680(19) 0.0010(14) 0.0119(14) -0.0169(13)
C39 0.0423(15) 0.087(2) 0.0364(14) -0.0096(14) 0.0135(12) 0.0060(15)
C47 0.063(2) 0.058(2) 0.083(2) 0.0191(18) -0.0229(18) -0.0268(17)
C43 0.134(4) 0.046(2) 0.098(3) -0.007(2) 0.070(3) -0.002(2)
C35 0.228(7) 0.081(3) 0.068(3) 0.020(2) 0.027(4) 0.073(4)
C15 0.070(2) 0.068(2) 0.057(2) 0.0208(17) -0.0076(17) 0.0076(18)

loop_
_atom_type_symbol
_atom_type_description
_atom_type_scat_dispersion_real
_atom_type_scat_dispersion_imag
_atom_type_scat_source
C C 0.0033 0.0016 'International Tables Vol C Tables 4.2.6.8 and 6.1.1.4'
H H 0.0000 0.0000 'International Tables Vol C Tables 4.2.6.8 and 6.1.1.4'
B B 0.0013 0.0007 'International Tables Vol C Tables 4.2.6.8 and 6.1.1.4'
N N 0.0061 0.0033 'International Tables Vol C Tables 4.2.6.8 and 6.1.1.4'
O O 0.0106 0.0060 'International Tables Vol C Tables 4.2.6.8 and 6.1.1.4'
P P 0.1023 0.0942 'International Tables Vol C Tables 4.2.6.8 and 6.1.1.4'
S S 0.1246 0.1234 'International Tables Vol C Tables 4.2.6.8 and 6.1.1.4'
Cl Cl 0.1484 0.1585 'International Tables Vol C Tables 4.2.6.8 and 6.1.1.4'
Fe Fe 0.3463 0.8444 'International Tables Vol C Tables 4.2.6.8 and 6.1.1.4'
Mo Mo -1.6832 0.6857 'International Tables Vol C Tables 4.2.6.8 and 6.1.1.4'

loop_
_geom_angle_atom_site_label_1
_geom_angle_atom_site_label_2
_geom_angle_atom_site_label_3
_geom_angle
_geom_angle_site_symmetry_1
_geom_angle_site_symmetry_3
_geom_angle_publ_flag
C26 C25 C24 112.9(2) . . ?
C23 C22 C21 112.2(3) . . ?
C7 C8 C9 112.2(2) . . ?
C10 C11 C12 110.4(2) . . ?
C20 C21 C22 111.2(2) . . ?
C13 C14 C15 110.9(3) . . ?
O1 C1 C2 123.6(2) . . ?
O1 C1 C6 117.4(2) . . ?
C2 C1 C6 119.0(2) . . ?
C4 C3 C2 120.0(2) . . ?
C4 C3 Cl2 120.9(2) . . ?
C2 C3 Cl2 119.1(2) . . ?
C21 C20 N1 116.2(2) . . ?
C19 C18 C17 111.9(2) . . ?
C8 C7 P1 112.77(19) . . ?
C17 C16 N1 115.20(19) . . ?
C6 C5 C4 121.1(2) . . ?
C6 C5 Cl4 117.6(2) . . ?
C4 C5 Cl4 121.30(19) . . ?
C3 C4 C5 119.8(2) . . ?
C3 C4 Cl3 120.6(2) . . ?
C5 C4 Cl3 119.6(2) . . ?
O2 C6 C5 123.6(2) . . ?
O2 C6 C1 117.48(19) . . ?
C5 C6 C1 118.8(2) . . ?
C25 C24 N1 115.5(2) . . ?
C16 C17 C18 110.8(2) . . ?
C11 C10 P1 119.36(19) . . ?
C1 C2 C3 121.1(3) . . ?
C1 C2 Cl1 118.48(19) . . ?
C3 C2 Cl1 120.4(2) . . ?
C24 N1 C28 111.37(19) . . ?
C24 N1 C20 106.19(18) . . ?
C28 N1 C20 111.17(19) . . ?
C24 N1 C16 110.92(19) . . ?
C28 N1 C16 106.15(18) . . ?
C20 N1 C16 111.13(18) . . ?
C1 O1 Mo1 113.92(14) . . ?
C14 C13 P1 118.7(2) . . ?
C6 O2 Mo1 114.36(14) . . ?
O2 Mo1 O1 76.84(6) . . ?
O2 Mo1 S1 160.86(5) . . ?
O1 Mo1 S1 87.90(5) . . ?
O2 Mo1 S2 87.82(5) . . ?
O1 Mo1 S2 160.17(4) . . ?
S1 Mo1 S2 104.10(2) . . ?
O2 Mo1 S3 90.43(5) . . ?
O1 Mo1 S3 88.49(5) . . ?
S1 Mo1 S3 100.78(2) . . ?
S2 Mo1 S3 104.32(2) . . ?
O2 Mo1 P1 80.06(5) . . ?
O1 Mo1 P1 83.06(5) . . ?
S1 Mo1 P1 86.76(2) . . ?
S2 Mo1 P1 81.96(2) . . ?
S3 Mo1 P1 168.49(2) . . ?
O2 Mo1 Fe1 98.37(5) . . ?
O1 Mo1 Fe1 140.97(5) . . ?
S1 Mo1 Fe1 100.760(17) . . ?
S2 Mo1 Fe1 53.035(16) . . ?
S3 Mo1 Fe1 52.576(15) . . ?
P1 Mo1 Fe1 134.937(17) . . ?
O2 Mo1 Fe3 141.93(5) . . ?
O1 Mo1 Fe3 100.22(4) . . ?
S1 Mo1 Fe3 51.695(14) . . ?
S2 Mo1 Fe3 99.603(17) . . ?
S3 Mo1 Fe3 51.511(16) . . ?
P1 Mo1 Fe3 137.808(18) . . ?
Fe1 Mo1 Fe3 59.936(11) . . ?
O2 Mo1 Fe2 141.03(5) . . ?
O1 Mo1 Fe2 140.13(4) . . ?
S1 Mo1 Fe2 52.306(15) . . ?
S2 Mo1 Fe2 53.254(16) . . ?
S3 Mo1 Fe2 100.287(16) . . ?
P1 Mo1 Fe2 91.205(17) . . ?
Fe1 Mo1 Fe2 61.885(12) . . ?
Fe3 Mo1 Fe2 59.478(11) . . ?
S4 Fe3 S1 111.31(2) . . ?
S4 Fe3 S3 116.09(2) . . ?
S1 Fe3 S3 109.48(2) . . ?
S4 Fe3 S4 108.429(19) . 3_565 ?
S1 Fe3 S4 105.46(2) . 3_565 ?
S3 Fe3 S4 105.37(2) . 3_565 ?
S4 Fe3 Fe3 55.831(16) . 3_565 ?
S1 Fe3 Fe3 122.46(2) . 3_565 ?
S3 Fe3 Fe3 126.82(2) . 3_565 ?
S4 Fe3 Fe3 52.598(17) 3_565 3_565 ?
S4 Fe3 Fe2 138.53(2) . . ?
S1 Fe3 Fe2 53.611(17) . . ?
S3 Fe3 Fe2 105.256(19) . . ?
S4 Fe3 Fe2 54.556(15) 3_565 . ?
Fe3 Fe3 Fe2 96.988(18) 3_565 . ?
S4 Fe3 Fe1 144.52(2) . . ?
S1 Fe3 Fe1 103.74(2) . . ?
S3 Fe3 Fe1 53.694(18) . . ?
S4 Fe3 Fe1 55.005(15) 3_565 . ?
Fe3 Fe3 Fe1 100.467(17) 3_565 . ?
Fe2 Fe3 Fe1 62.169(12) . . ?
S4 Fe3 Mo1 149.305(19) . . ?
S1 Fe3 Mo1 55.639(16) . . ?
S3 Fe3 Mo1 56.693(16) . . ?
S4 Fe3 Mo1 102.088(17) 3_565 . ?
Fe3 Fe3 Mo1 154.510(18) 3_565 . ?
Fe2 Fe3 Mo1 60.492(12) . . ?
Fe1 Fe3 Mo1 59.730(10) . . ?
S3 Fe1 S2 110.78(2) . . ?
S3 Fe1 B1 113.75(8) . . ?
S2 Fe1 B1 116.21(8) . . ?
S3 Fe1 S4 103.59(2) . 3_565 ?
S2 Fe1 S4 102.08(2) . 3_565 ?
B1 Fe1 S4 108.95(9) . 3_565 ?
S3 Fe1 Mo1 56.680(17) . . ?
S2 Fe1 Mo1 55.560(16) . . ?
B1 Fe1 Mo1 149.06(9) . . ?
S4 Fe1 Mo1 101.981(19) 3_565 . ?
S3 Fe1 Fe3 52.574(16) . . ?
S2 Fe1 Fe3 101.84(2) . . ?
B1 Fe1 Fe3 141.50(8) . . ?
S4 Fe1 Fe3 54.241(16) 3_565 . ?
Mo1 Fe1 Fe3 60.334(11) . . ?
S3 Fe1 Fe2 101.539(19) . . ?
S2 Fe1 Fe2 52.829(16) . . ?
B1 Fe1 Fe2 143.96(8) . . ?
S4 Fe1 Fe2 53.016(16) 3_565 . ?
Mo1 Fe1 Fe2 59.568(12) . . ?
Fe3 Fe1 Fe2 58.838(13) . . ?
S1 Fe2 S2 108.50(2) . . ?
S1 Fe2 B2 110.58(8) . . ?
S2 Fe2 B2 123.11(8) . . ?
S1 Fe2 S4 104.38(2) . 3_565 ?
S2 Fe2 S4 101.93(2) . 3_565 ?
B2 Fe2 S4 106.44(8) . 3_565 ?
S1 Fe2 Fe3 52.559(16) . . ?
S2 Fe2 Fe3 101.299(19) . . ?
B2 Fe2 Fe3 135.29(8) . . ?
S4 Fe2 Fe3 54.474(16) 3_565 . ?
S1 Fe2 Mo1 55.185(16) . . ?
S2 Fe2 Mo1 54.892(15) . . ?
B2 Fe2 Mo1 151.23(7) . . ?
S4 Fe2 Mo1 101.653(18) 3_565 . ?
Fe3 Fe2 Mo1 60.029(10) . . ?
S1 Fe2 Fe1 100.287(19) . . ?
S2 Fe2 Fe1 52.013(17) . . ?
B2 Fe2 Fe1 147.29(8) . . ?
S4 Fe2 Fe1 53.666(16) 3_565 . ?
Fe3 Fe2 Fe1 58.993(11) . . ?
Mo1 Fe2 Fe1 58.547(10) . . ?
Fe3 S4 Fe3 71.571(19) . 3_565 ?
Fe3 S4 Fe2 123.62(3) . 3_565 ?
Fe3 S4 Fe2 70.969(18) 3_565 3_565 ?
Fe3 S4 Fe1 128.70(3) . 3_565 ?
Fe3 S4 Fe1 70.755(19) 3_565 3_565 ?
Fe2 S4 Fe1 73.317(19) 3_565 3_565 ?
Fe1 S2 Fe2 75.159(19) . . ?
Fe1 S2 Mo1 71.405(18) . . ?
Fe2 S2 Mo1 71.854(19) . . ?
Fe3 S1 Fe2 73.83(2) . . ?
Fe3 S1 Mo1 72.665(19) . . ?
Fe2 S1 Mo1 72.510(19) . . ?
Fe3 S3 Fe1 73.73(2) . . ?
Fe3 S3 Mo1 71.795(19) . . ?
Fe1 S3 Mo1 70.744(18) . . ?
C10 P1 C7 104.90(13) . . ?
C10 P1 C13 104.80(13) . . ?
C7 P1 C13 105.00(12) . . ?
C10 P1 Mo1 112.76(8) . . ?
C7 P1 Mo1 116.72(9) . . ?
C13 P1 Mo1 111.64(10) . . ?
C40 N2 C44 111.70(18) . . ?
C40 N2 C36 109.44(18) . . ?
C44 N2 C36 107.92(17) . . ?
C40 N2 C32 108.42(18) . . ?
C44 N2 C32 108.00(18) . . ?
C36 N2 C32 111.37(18) . . ?
N2 C32 C33 114.8(2) . . ?
N2 C40 C41 115.0(2) . . ?
C45 C44 N2 116.3(2) . . ?
N1 C28 C29 116.1(2) . . ?
C37 C36 N2 114.96(19) . . ?
C36 C37 C38 111.1(2) . . ?
C34 C33 C32 109.3(3) . . ?
C39 C38 C37 114.3(2) . . ?
C40 C41 C42 110.1(2) . . ?
C44 C45 C46 110.5(2) . . ?
C28 C29 C30 111.1(2) . . ?
C35 C34 C33 113.4(3) . . ?
C25 C26 C27 117.8(3) . . ?
C31 C30 C29 114.5(2) . . ?
C43 C42 C41 113.1(3) . . ?
C47 C46 C45 113.7(3) . . ?

loop_
_geom_bond_atom_site_label_1
_geom_bond_atom_site_label_2
_geom_bond_distance
_geom_bond_site_symmetry_2
_geom_bond_publ_flag
C12 C11 1.537(4) . ?
C23 C22 1.514(5) . ?
C25 C26 1.451(4) . ?
C25 C24 1.512(4) . ?
C9 C8 1.527(4) . ?
C22 C21 1.528(4) . ?
C19 C18 1.520(4) . ?
C8 C7 1.521(4) . ?
C11 C10 1.520(4) . ?
C21 C20 1.500(4) . ?
C14 C13 1.498(4) . ?
C14 C15 1.535(4) . ?
B1 Fe1 2.289(3) . ?
C1 O1 1.316(3) . ?
C1 C2 1.392(3) . ?
C1 C6 1.424(3) . ?
C3 C4 1.373(4) . ?
C3 C2 1.399(4) . ?
C3 Cl2 1.737(3) . ?
C20 N1 1.522(3) . ?
C18 C17 1.524(3) . ?
C7 P1 1.827(3) . ?
C16 C17 1.510(4) . ?
C16 N1 1.524(3) . ?
C5 C6 1.392(3) . ?
C5 C4 1.403(4) . ?
C5 Cl4 1.728(3) . ?
C4 Cl3 1.732(3) . ?
C6 O2 1.315(3) . ?
C24 N1 1.514(3) . ?
C10 P1 1.817(3) . ?
C2 Cl1 1.740(3) . ?
B2 Fe2 2.319(3) . ?
N1 C28 1.521(3) . ?
O1 Mo1 2.1281(16) . ?
C13 P1 1.869(3) . ?
O2 Mo1 2.1138(15) . ?
Mo1 S1 2.3515(6) . ?
Mo1 S2 2.3518(6) . ?
Mo1 S3 2.3923(6) . ?
Mo1 P1 2.5966(7) . ?
Mo1 Fe1 2.7027(4) . ?
Mo1 Fe3 2.7192(4) . ?
Mo1 Fe2 2.7318(5) . ?
Fe3 S4 2.2351(6) . ?
Fe3 S1 2.2354(6) . ?
Fe3 S3 2.2406(6) . ?
Fe3 S4 2.3279(6) 3_565 ?
Fe3 Fe3 2.6692(6) 3_565 ?
Fe3 Fe2 2.7040(5) . ?
Fe3 Fe1 2.7084(5) . ?
Fe1 S3 2.2736(6) . ?
Fe1 S2 2.2784(6) . ?
Fe1 S4 2.3500(6) 3_565 ?
Fe1 Fe2 2.7944(5) . ?
Fe2 S1 2.2664(6) . ?
Fe2 S2 2.3035(6) . ?
Fe2 S4 2.3303(6) 3_565 ?
S4 Fe3 2.3279(6) 3_565 ?
S4 Fe2 2.3303(6) 3_565 ?
S4 Fe1 2.3500(6) 3_565 ?
N2 C40 1.511(3) . ?
N2 C44 1.521(3) . ?
N2 C36 1.527(3) . ?
N2 C32 1.532(3) . ?
C32 C33 1.535(4) . ?
C40 C41 1.522(3) . ?
C44 C45 1.517(4) . ?
C28 C29 1.527(4) . ?
C36 C37 1.514(3) . ?
C37 C38 1.529(3) . ?
C33 C34 1.534(5) . ?
C38 C39 1.516(4) . ?
C41 C42 1.526(4) . ?
C45 C46 1.525(4) . ?
C29 C30 1.530(4) . ?
C27 C26 1.494(5) . ?
C34 C35 1.438(7) . ?
C31 C30 1.496(4) . ?
C42 C43 1.482(5) . ?
C46 C47 1.515(5) . ?
